data_1556020
loop_
_publ_author_name
'Yin, Kun'
'Zhang, Ronghua'

_publ_section_title
;
 Transition-Metal-Free Direct C-H Arylation of Quinoxalin-2(1H)-ones with
 Diaryliodonium Salts at Room Temperature.
;
_journal_issue 7
_journal_name_full 'Organic letters'
_journal_page_first 1530
_journal_page_last 1533
_journal_paper_doi 10.1021/acs.orglett.7b00310
_journal_volume 19
_journal_year 2017
_chemical_formula_sum 'C15 H12 N2 O'
_chemical_formula_weight 236.27
_space_group_crystal_system monoclinic
_space_group_IT_number 14
_space_group_name_Hall '-P 2yn'
_space_group_name_H-M_alt 'P 1 21/n 1'
_atom_sites_solution_hydrogens geom
_audit_creation_method SHELXL-2016/6
_cell_angle_alpha 90
_cell_angle_beta 95.665(3)
_cell_angle_gamma 90
_cell_formula_units_Z 8
_cell_length_a 16.4017(15)
_cell_length_b 7.1335(7)
_cell_length_c 20.0858(18)
_cell_measurement_reflns_used 9995
_cell_measurement_temperature 290(2)
_cell_measurement_theta_max 27.51
_cell_measurement_theta_min 3.03
_cell_volume 2338.6(4)
_computing_cell_refinement 'Bruker SAINT'
_computing_data_collection 'Bruker APEX3'
_computing_data_reduction 'Bruker SAINT'
_computing_molecular_graphics 'Bruker SHELXTL'
_computing_publication_material 'Bruker SHELXTL'
_computing_structure_refinement 'SHELXL-2016/6 (Sheldrick, 2016)'
_computing_structure_solution 'SHELXS-97 (Sheldrick 2008)'
_diffrn_ambient_temperature 290(2)
_diffrn_measured_fraction_theta_full 0.999
_diffrn_measured_fraction_theta_max 0.999
_diffrn_measurement_device_type 'Bruker APEX-III CMOS'
_diffrn_measurement_method '\f and \w scans'
_diffrn_radiation_type MoK\a
_diffrn_radiation_wavelength 0.71073
_diffrn_reflns_av_R_equivalents 0.0332
_diffrn_reflns_av_unetI/netI 0.0184
_diffrn_reflns_Laue_measured_fraction_full 0.999
_diffrn_reflns_Laue_measured_fraction_max 0.999
_diffrn_reflns_limit_h_max 20
_diffrn_reflns_limit_h_min -20
_diffrn_reflns_limit_k_max 9
_diffrn_reflns_limit_k_min -9
_diffrn_reflns_limit_l_max 25
_diffrn_reflns_limit_l_min -25
_diffrn_reflns_number 55629
_diffrn_reflns_point_group_measured_fraction_full 0.999
_diffrn_reflns_point_group_measured_fraction_max 0.999
_diffrn_reflns_theta_full 25.242
_diffrn_reflns_theta_max 26.732
_diffrn_reflns_theta_min 3.032
_exptl_absorpt_coefficient_mu 0.086
_exptl_absorpt_correction_type multi-scan
_exptl_absorpt_process_details sadabs
_exptl_crystal_colour colourless
_exptl_crystal_density_diffrn 1.342
_exptl_crystal_description block
_exptl_crystal_F_000 992
_exptl_crystal_size_max 0.350
_exptl_crystal_size_mid 0.250
_exptl_crystal_size_min 0.170
_exptl_transmission_factor_max 0.7454
_exptl_transmission_factor_min 0.6763
_refine_diff_density_max 0.250
_refine_diff_density_min -0.170
_refine_diff_density_rms 0.051
_refine_ls_extinction_coef 0.0199(15)
_refine_ls_extinction_expression Fc^*^=kFc[1+0.001xFc^2^\l^3^/sin(2\q)]^-1/4^
_refine_ls_extinction_method 'SHELXL-2016/6 (Sheldrick 2016)'
_refine_ls_goodness_of_fit_ref 1.044
_refine_ls_hydrogen_treatment constr
_refine_ls_matrix_type full
_refine_ls_number_parameters 328
_refine_ls_number_reflns 4952
_refine_ls_number_restraints 0
_refine_ls_restrained_S_all 1.044
_refine_ls_R_factor_all 0.0639
_refine_ls_R_factor_gt 0.0477
_refine_ls_shift/su_max 0.001
_refine_ls_shift/su_mean 0.000
_refine_ls_structure_factor_coef Fsqd
_refine_ls_weighting_details 'w=1/[\s^2^(Fo^2^)+(0.0581P)^2^+0.7089P] where P=(Fo^2^+2Fc^2^)/3'
_refine_ls_weighting_scheme calc
_refine_ls_wR_factor_gt 0.1171
_refine_ls_wR_factor_ref 0.1280
_reflns_Friedel_coverage 0.000
_reflns_number_gt 3865
_reflns_number_total 4952
_reflns_threshold_expression 'I > 2\s(I)'
_cod_data_source_file ol7b00310_si_002.cif
_cod_data_source_block mo_161129a
_cod_original_sg_symbol_H-M 'P 21/n'
_cod_database_code 1556020
_shelx_shelxl_version_number 2016/6
_shelx_space_group_comment
; 
The symmetry employed for this shelxl refinement is uniquely defined 
by the following loop, which should always be used as a source of 
symmetry information in preference to the above space-group names. 
They are only intended as comments. 
;
_shelx_estimated_absorpt_t_min 0.970
_shelx_estimated_absorpt_t_max 0.986

loop_
_space_group_symop_operation_xyz
'x, y, z'
'-x+1/2, y+1/2, -z+1/2'
'-x, -y, -z'
'x-1/2, -y-1/2, z-1/2'

loop_
_atom_site_label
_atom_site_type_symbol
_atom_site_fract_x
_atom_site_fract_y
_atom_site_fract_z
_atom_site_U_iso_or_equiv
_atom_site_adp_type
_atom_site_occupancy
_atom_site_site_symmetry_order
_atom_site_calc_flag
_atom_site_refinement_flags_posn
_atom_site_refinement_flags_adp
O1 O 0.53451(7) 0.3451(2) 0.70091(6) 0.0628(4) Uani 1 1 d . .
O2 O 0.87233(9) 0.3370(3) 0.90441(6) 0.0848(5) Uani 1 1 d . .
N1 N 0.33188(7) 0.22288(19) 0.73211(6) 0.0403(3) Uani 1 1 d . .
N2 N 0.42171(8) 0.31690(18) 0.62680(6) 0.0407(3) Uani 1 1 d . .
N3 N 0.80229(8) 0.36559(18) 0.80234(7) 0.0452(3) Uani 1 1 d . .
N4 N 0.94986(7) 0.35752(18) 0.74572(6) 0.0396(3) Uani 1 1 d . .
C1 C 0.44317(8) 0.2671(2) 0.81501(7) 0.0391(3) Uani 1 1 d . .
C2 C 0.50387(9) 0.3917(2) 0.84030(8) 0.0492(4) Uani 1 1 d . .
H2 H 0.526727 0.474914 0.811716 0.059 Uiso 1 1 calc R U
C3 C 0.53020(11) 0.3918(3) 0.90787(9) 0.0580(5) Uani 1 1 d . .
H3 H 0.570576 0.475733 0.924536 0.070 Uiso 1 1 calc R U
C4 C 0.49732(11) 0.2695(3) 0.95042(9) 0.0608(5) Uani 1 1 d . .
H4 H 0.515397 0.270550 0.995789 0.073 Uiso 1 1 calc R U
C5 C 0.43741(11) 0.1447(3) 0.92608(8) 0.0565(5) Uani 1 1 d . .
H5 H 0.415224 0.061274 0.954955 0.068 Uiso 1 1 calc R U
C6 C 0.41044(9) 0.1439(2) 0.85873(8) 0.0467(4) Uani 1 1 d . .
H6 H 0.369883 0.059906 0.842520 0.056 Uiso 1 1 calc R U
C7 C 0.40846(8) 0.2673(2) 0.74399(7) 0.0366(3) Uani 1 1 d . .
C8 C 0.46098(9) 0.3137(2) 0.69041(8) 0.0409(3) Uani 1 1 d . .
C9 C 0.33905(9) 0.2748(2) 0.61324(7) 0.0385(3) Uani 1 1 d . .
C10 C 0.29599(9) 0.2236(2) 0.66707(7) 0.0386(3) Uani 1 1 d . .
C11 C 0.21377(9) 0.1697(3) 0.65528(8) 0.0508(4) Uani 1 1 d . .
H11 H 0.185411 0.132857 0.690963 0.061 Uiso 1 1 calc R U
C12 C 0.17474(11) 0.1705(3) 0.59206(9) 0.0585(5) Uani 1 1 d . .
H12 H 0.120272 0.133287 0.584516 0.070 Uiso 1 1 calc R U
C13 C 0.21696(12) 0.2273(3) 0.53941(9) 0.0600(5) Uani 1 1 d . .
H13 H 0.189889 0.230732 0.496507 0.072 Uiso 1 1 calc R U
C14 C 0.29794(11) 0.2787(2) 0.54885(8) 0.0520(4) Uani 1 1 d . .
H14 H 0.325292 0.315938 0.512641 0.062 Uiso 1 1 calc R U
C15 C 0.47167(12) 0.3623(3) 0.57242(9) 0.0613(5) Uani 1 1 d . .
H15A H 0.470154 0.259579 0.541458 0.092 Uiso 1 1 calc R U
H15B H 0.527216 0.384357 0.590530 0.092 Uiso 1 1 calc R U
H15C H 0.450378 0.472869 0.549624 0.092 Uiso 1 1 calc R U
C16 C 1.04578(11) 0.3657(2) 0.91751(8) 0.0523(4) Uani 1 1 d . .
H16 H 1.002922 0.405673 0.941066 0.063 Uiso 1 1 calc R U
C17 C 1.12360(13) 0.3443(3) 0.95042(9) 0.0637(5) Uani 1 1 d . .
H17 H 1.132707 0.370942 0.995869 0.076 Uiso 1 1 calc R U
C18 C 1.18735(12) 0.2840(3) 0.91635(10) 0.0627(5) Uani 1 1 d . .
H18 H 1.239116 0.267717 0.938993 0.075 Uiso 1 1 calc R U
C19 C 1.17484(11) 0.2475(3) 0.84879(10) 0.0579(5) Uani 1 1 d . .
H19 H 1.218139 0.208040 0.825642 0.069 Uiso 1 1 calc R U
C20 C 1.09774(10) 0.2698(2) 0.81569(8) 0.0479(4) Uani 1 1 d . .
H20 H 1.089639 0.245789 0.770003 0.057 Uiso 1 1 calc R U
C21 C 1.03148(9) 0.3277(2) 0.84936(7) 0.0395(3) Uani 1 1 d . .
C22 C 0.95044(9) 0.34729(19) 0.80996(7) 0.0373(3) Uani 1 1 d . .
C23 C 0.87354(10) 0.3499(2) 0.84374(8) 0.0477(4) Uani 1 1 d . .
C24 C 0.80101(9) 0.3721(2) 0.73314(8) 0.0414(4) Uani 1 1 d . .
C25 C 0.72867(10) 0.3788(2) 0.69021(10) 0.0571(5) Uani 1 1 d . .
H25 H 0.678158 0.379829 0.707555 0.068 Uiso 1 1 calc R U
C26 C 0.73254(12) 0.3838(3) 0.62257(11) 0.0669(5) Uani 1 1 d . .
H26 H 0.684181 0.387678 0.594212 0.080 Uiso 1 1 calc R U
C27 C 0.80677(12) 0.3834(3) 0.59537(9) 0.0639(5) Uani 1 1 d . .
H27 H 0.808191 0.387650 0.549220 0.077 Uiso 1 1 calc R U
C28 C 0.87805(11) 0.3765(3) 0.63678(8) 0.0519(4) Uani 1 1 d . .
H28 H 0.928031 0.376877 0.618580 0.062 Uiso 1 1 calc R U
C29 C 0.87657(9) 0.3690(2) 0.70603(8) 0.0397(3) Uani 1 1 d . .
C30 C 0.72491(11) 0.3725(3) 0.83365(10) 0.0630(5) Uani 1 1 d . .
H30A H 0.696412 0.486595 0.821009 0.095 Uiso 1 1 calc R U
H30B H 0.736417 0.368348 0.881429 0.095 Uiso 1 1 calc R U
H30C H 0.691429 0.267179 0.818945 0.095 Uiso 1 1 calc R U

loop_
_atom_site_aniso_label
_atom_site_aniso_U_11
_atom_site_aniso_U_22
_atom_site_aniso_U_33
_atom_site_aniso_U_23
_atom_site_aniso_U_13
_atom_site_aniso_U_12
O1 0.0349(6) 0.0916(10) 0.0632(8) -0.0010(7) 0.0112(5) -0.0075(6)
O2 0.0685(9) 0.1434(15) 0.0464(8) 0.0000(8) 0.0253(6) -0.0119(9)
N1 0.0345(6) 0.0522(8) 0.0342(6) -0.0032(5) 0.0031(5) -0.0002(5)
N2 0.0452(7) 0.0412(7) 0.0374(7) -0.0034(5) 0.0133(5) -0.0009(5)
N3 0.0388(7) 0.0420(7) 0.0579(8) 0.0008(6) 0.0205(6) 0.0005(5)
N4 0.0372(6) 0.0439(7) 0.0387(7) 0.0035(5) 0.0086(5) -0.0008(5)
C1 0.0311(7) 0.0456(8) 0.0402(8) -0.0037(6) 0.0014(6) 0.0050(6)
C2 0.0397(8) 0.0547(10) 0.0522(9) -0.0057(8) -0.0004(7) -0.0018(7)
C3 0.0450(9) 0.0695(12) 0.0564(10) -0.0155(9) -0.0099(8) 0.0004(8)
C4 0.0551(10) 0.0823(14) 0.0419(9) -0.0064(9) -0.0101(8) 0.0138(10)
C5 0.0536(10) 0.0700(12) 0.0450(9) 0.0091(8) 0.0013(8) 0.0071(9)
C6 0.0400(8) 0.0541(10) 0.0450(9) 0.0012(7) -0.0005(7) -0.0004(7)
C7 0.0326(7) 0.0388(8) 0.0386(8) -0.0033(6) 0.0045(6) 0.0024(6)
C8 0.0349(7) 0.0416(8) 0.0471(9) -0.0037(7) 0.0095(6) 0.0011(6)
C9 0.0433(8) 0.0356(7) 0.0367(8) -0.0040(6) 0.0044(6) 0.0043(6)
C10 0.0373(7) 0.0443(8) 0.0341(7) -0.0046(6) 0.0023(6) 0.0038(6)
C11 0.0370(8) 0.0689(11) 0.0459(9) -0.0027(8) 0.0006(7) 0.0000(7)
C12 0.0437(9) 0.0755(13) 0.0533(10) -0.0053(9) -0.0097(8) 0.0011(8)
C13 0.0629(11) 0.0698(12) 0.0436(9) -0.0029(9) -0.0134(8) 0.0051(9)
C14 0.0669(11) 0.0519(10) 0.0371(8) 0.0003(7) 0.0046(7) 0.0032(8)
C15 0.0705(12) 0.0666(12) 0.0512(10) -0.0019(9) 0.0282(9) -0.0115(9)
C16 0.0631(11) 0.0509(10) 0.0429(9) 0.0036(7) 0.0056(8) -0.0090(8)
C17 0.0766(13) 0.0646(12) 0.0467(10) 0.0101(9) -0.0102(9) -0.0172(10)
C18 0.0551(11) 0.0596(11) 0.0691(13) 0.0176(9) -0.0156(9) -0.0087(9)
C19 0.0457(9) 0.0573(11) 0.0696(12) 0.0067(9) 0.0006(8) 0.0006(8)
C20 0.0450(9) 0.0506(9) 0.0479(9) 0.0007(7) 0.0037(7) -0.0004(7)
C21 0.0448(8) 0.0328(7) 0.0412(8) 0.0049(6) 0.0056(6) -0.0057(6)
C22 0.0419(8) 0.0322(7) 0.0391(8) 0.0012(6) 0.0111(6) -0.0028(6)
C23 0.0480(9) 0.0537(10) 0.0442(9) -0.0007(7) 0.0175(7) -0.0036(7)
C24 0.0381(8) 0.0318(7) 0.0552(9) 0.0012(6) 0.0090(7) -0.0009(6)
C25 0.0379(8) 0.0506(10) 0.0825(13) 0.0012(9) 0.0051(8) 0.0005(7)
C26 0.0525(11) 0.0686(13) 0.0755(14) 0.0033(10) -0.0143(10) -0.0023(9)
C27 0.0651(12) 0.0747(13) 0.0493(10) 0.0036(9) -0.0083(9) -0.0019(10)
C28 0.0495(9) 0.0610(11) 0.0455(9) 0.0036(8) 0.0058(7) -0.0015(8)
C29 0.0376(8) 0.0374(8) 0.0446(8) 0.0021(6) 0.0064(6) -0.0009(6)
C30 0.0476(10) 0.0621(11) 0.0850(14) 0.0034(10) 0.0343(9) 0.0031(8)

loop_
_atom_type_symbol
_atom_type_description
_atom_type_scat_dispersion_real
_atom_type_scat_dispersion_imag
_atom_type_scat_source
C C 0.0033 0.0016 'International Tables Vol C Tables 4.2.6.8 and 6.1.1.4'
H H 0.0000 0.0000 'International Tables Vol C Tables 4.2.6.8 and 6.1.1.4'
N N 0.0061 0.0033 'International Tables Vol C Tables 4.2.6.8 and 6.1.1.4'
O O 0.0106 0.0060 'International Tables Vol C Tables 4.2.6.8 and 6.1.1.4'

loop_
_geom_angle_atom_site_label_1
_geom_angle_atom_site_label_2
_geom_angle_atom_site_label_3
_geom_angle
C7 N1 C10 119.31(13)
C8 N2 C9 122.54(12)
C8 N2 C15 116.87(13)
C9 N2 C15 120.57(13)
C23 N3 C24 122.54(12)
C23 N3 C30 117.59(14)
C24 N3 C30 119.87(14)
C22 N4 C29 120.10(13)
C6 C1 C2 118.74(14)
C6 C1 C7 118.30(13)
C2 C1 C7 122.87(14)
C3 C2 C1 120.07(17)
C3 C2 H2 120.0
C1 C2 H2 120.0
C4 C3 C2 120.54(17)
C4 C3 H3 119.7
C2 C3 H3 119.7
C3 C4 C5 120.06(16)
C3 C4 H4 120.0
C5 C4 H4 120.0
C4 C5 C6 119.87(17)
C4 C5 H5 120.1
C6 C5 H5 120.1
C5 C6 C1 120.72(16)
C5 C6 H6 119.6
C1 C6 H6 119.6
N1 C7 C8 122.96(13)
N1 C7 C1 116.77(13)
C8 C7 C1 120.26(12)
O1 C8 N2 121.39(14)
O1 C8 C7 123.33(14)
N2 C8 C7 115.28(12)
N2 C9 C10 117.59(13)
N2 C9 C14 123.31(14)
C10 C9 C14 119.10(14)
N1 C10 C9 122.19(13)
N1 C10 C11 118.25(14)
C9 C10 C11 119.55(13)
C12 C11 C10 120.79(16)
C12 C11 H11 119.6
C10 C11 H11 119.6
C11 C12 C13 119.30(17)
C11 C12 H12 120.4
C13 C12 H12 120.4
C14 C13 C12 121.61(16)
C14 C13 H13 119.2
C12 C13 H13 119.2
C13 C14 C9 119.59(16)
C13 C14 H14 120.2
C9 C14 H14 120.2
N2 C15 H15A 109.5
N2 C15 H15B 109.5
H15A C15 H15B 109.5
N2 C15 H15C 109.5
H15A C15 H15C 109.5
H15B C15 H15C 109.5
C17 C16 C21 120.32(17)
C17 C16 H16 119.8
C21 C16 H16 119.8
C18 C17 C16 120.46(17)
C18 C17 H17 119.8
C16 C17 H17 119.8
C17 C18 C19 120.22(17)
C17 C18 H18 119.9
C19 C18 H18 119.9
C18 C19 C20 119.59(18)
C18 C19 H19 120.2
C20 C19 H19 120.2
C19 C20 C21 121.38(16)
C19 C20 H20 119.3
C21 C20 H20 119.3
C16 C21 C20 118.01(15)
C16 C21 C22 124.09(15)
C20 C21 C22 117.89(14)
N4 C22 C21 117.11(13)
N4 C22 C23 122.08(14)
C21 C22 C23 120.79(13)
O2 C23 N3 120.90(15)
O2 C23 C22 123.36(16)
N3 C23 C22 115.73(13)
N3 C24 C25 123.16(14)
N3 C24 C29 117.48(14)
C25 C24 C29 119.35(16)
C26 C25 C24 119.64(17)
C26 C25 H25 120.2
C24 C25 H25 120.2
C25 C26 C27 121.45(17)
C25 C26 H26 119.3
C27 C26 H26 119.3
C28 C27 C26 119.55(18)
C28 C27 H27 120.2
C26 C27 H27 120.2
C27 C28 C29 120.67(17)
C27 C28 H28 119.7
C29 C28 H28 119.7
N4 C29 C28 118.65(14)
N4 C29 C24 122.02(14)
C28 C29 C24 119.33(14)
N3 C30 H30A 109.5
N3 C30 H30B 109.5
H30A C30 H30B 109.5
N3 C30 H30C 109.5
H30A C30 H30C 109.5
H30B C30 H30C 109.5

loop_
_geom_bond_atom_site_label_1
_geom_bond_atom_site_label_2
_geom_bond_distance
O1 C8 1.2244(18)
O2 C23 1.2241(19)
N1 C7 1.2946(18)
N1 C10 1.3789(18)
N2 C8 1.373(2)
N2 C9 1.3889(19)
N2 C15 1.4651(19)
N3 C23 1.370(2)
N3 C24 1.389(2)
N3 C30 1.4719(19)
N4 C22 1.2915(18)
N4 C29 1.3777(19)
C1 C6 1.387(2)
C1 C2 1.393(2)
C1 C7 1.483(2)
C2 C3 1.383(2)
C2 H2 0.9300
C3 C4 1.369(3)
C3 H3 0.9300
C4 C5 1.379(3)
C4 H4 0.9300
C5 C6 1.381(2)
C5 H5 0.9300
C6 H6 0.9300
C7 C8 1.481(2)
C9 C10 1.397(2)
C9 C14 1.399(2)
C10 C11 1.400(2)
C11 C12 1.364(2)
C11 H11 0.9300
C12 C13 1.381(3)
C12 H12 0.9300
C13 C14 1.373(3)
C13 H13 0.9300
C14 H14 0.9300
C15 H15A 0.9600
C15 H15B 0.9600
C15 H15C 0.9600
C16 C17 1.387(3)
C16 C21 1.392(2)
C16 H16 0.9300
C17 C18 1.374(3)
C17 H17 0.9300
C18 C19 1.377(3)
C18 H18 0.9300
C19 C20 1.379(2)
C19 H19 0.9300
C20 C21 1.398(2)
C20 H20 0.9300
C21 C22 1.485(2)
C22 C23 1.490(2)
C24 C25 1.397(2)
C24 C29 1.402(2)
C25 C26 1.367(3)
C25 H25 0.9300
C26 C27 1.383(3)
C26 H26 0.9300
C27 C28 1.367(2)
C27 H27 0.9300
C28 C29 1.395(2)
C28 H28 0.9300
C30 H30A 0.9600
C30 H30B 0.9600
C30 H30C 0.9600

loop_
_geom_torsion_atom_site_label_1
_geom_torsion_atom_site_label_2
_geom_torsion_atom_site_label_3
_geom_torsion_atom_site_label_4
_geom_torsion
C6 C1 C2 C3 -0.3(2)
C7 C1 C2 C3 176.09(15)
C1 C2 C3 C4 0.3(3)
C2 C3 C4 C5 0.0(3)
C3 C4 C5 C6 -0.3(3)
C4 C5 C6 C1 0.2(3)
C2 C1 C6 C5 0.0(2)
C7 C1 C6 C5 -176.52(14)
C10 N1 C7 C8 -2.1(2)
C10 N1 C7 C1 179.01(13)
C6 C1 C7 N1 30.0(2)
C2 C1 C7 N1 -146.43(15)
C6 C1 C7 C8 -149.00(15)
C2 C1 C7 C8 34.6(2)
C9 N2 C8 O1 177.52(15)
C15 N2 C8 O1 -0.8(2)
C9 N2 C8 C7 -1.7(2)
C15 N2 C8 C7 179.96(14)
N1 C7 C8 O1 -175.59(16)
C1 C7 C8 O1 3.3(2)
N1 C7 C8 N2 3.6(2)
C1 C7 C8 N2 -177.51(13)
C8 N2 C9 C10 -1.5(2)
C15 N2 C9 C10 176.84(14)
C8 N2 C9 C14 179.53(14)
C15 N2 C9 C14 -2.2(2)
C7 N1 C10 C9 -1.4(2)
C7 N1 C10 C11 178.15(15)
N2 C9 C10 N1 3.2(2)
C14 C9 C10 N1 -177.74(14)
N2 C9 C10 C11 -176.38(14)
C14 C9 C10 C11 2.7(2)
N1 C10 C11 C12 178.96(16)
C9 C10 C11 C12 -1.4(3)
C10 C11 C12 C13 -0.7(3)
C11 C12 C13 C14 1.6(3)
C12 C13 C14 C9 -0.3(3)
N2 C9 C14 C13 177.17(16)
C10 C9 C14 C13 -1.8(2)
C21 C16 C17 C18 -0.5(3)
C16 C17 C18 C19 1.2(3)
C17 C18 C19 C20 -0.7(3)
C18 C19 C20 C21 -0.4(3)
C17 C16 C21 C20 -0.6(2)
C17 C16 C21 C22 -179.75(15)
C19 C20 C21 C16 1.1(2)
C19 C20 C21 C22 -179.73(15)
C29 N4 C22 C21 177.64(12)
C29 N4 C22 C23 -0.8(2)
C16 C21 C22 N4 161.63(14)
C20 C21 C22 N4 -17.5(2)
C16 C21 C22 C23 -19.9(2)
C20 C21 C22 C23 161.02(15)
C24 N3 C23 O2 -177.07(17)
C30 N3 C23 O2 2.0(2)
C24 N3 C23 C22 2.1(2)
C30 N3 C23 C22 -178.82(14)
N4 C22 C23 O2 178.64(17)
C21 C22 C23 O2 0.2(3)
N4 C22 C23 N3 -0.6(2)
C21 C22 C23 N3 -178.97(13)
C23 N3 C24 C25 176.77(15)
C30 N3 C24 C25 -2.2(2)
C23 N3 C24 C29 -2.3(2)
C30 N3 C24 C29 178.70(14)
N3 C24 C25 C26 -179.60(16)
C29 C24 C25 C26 -0.6(2)
C24 C25 C26 C27 -0.3(3)
C25 C26 C27 C28 0.4(3)
C26 C27 C28 C29 0.4(3)
C22 N4 C29 C28 -178.88(14)
C22 N4 C29 C24 0.7(2)
C27 C28 C29 N4 178.39(16)
C27 C28 C29 C24 -1.2(3)
N3 C24 C29 N4 0.8(2)
C25 C24 C29 N4 -178.28(14)
N3 C24 C29 C28 -179.60(14)
C25 C24 C29 C28 1.3(2)
